data_2011997
loop_
_publ_author_name
'Linden, Anthony'
'Ghorbani-Salman Pour, Fatemeh'
'Breitenmoser, Roland A.'
'Heimgartner, Heinz'

_publ_section_title
;
 (+-)-6-Benzyl-3,3-dimethylmorpholine-2,5-dione and its 5-monothio and
 2,5-dithio derivatives
;
_journal_issue 5
_journal_name_full 'Acta Crystallographica Section C'
_journal_page_first 634
_journal_page_last 637
_journal_paper_doi 10.1107/S0108270101003195
_journal_volume 57
_journal_year 2001
_chemical_formula_moiety 'C13 H15 N O S2'
_chemical_formula_sum 'C13 H15 N O S2'
_chemical_formula_weight 265.39
_chemical_melting_point 396.5(5)
_chemical_name_systematic
;
6-benzyl-3,3-dimethylmorpholine-2,5-dithione
;
_space_group_IT_number 2
_symmetry_cell_setting triclinic
_symmetry_space_group_name_Hall '-P 1'
_symmetry_space_group_name_H-M 'P -1'
_audit_creation_method SHELXL-97
_cell_angle_alpha 75.62(2)
_cell_angle_beta 76.211(16)
_cell_angle_gamma 84.971(18)
_cell_formula_units_Z 4
_cell_length_a 8.6915(13)
_cell_length_b 11.896(3)
_cell_length_c 13.661(4)
_cell_measurement_reflns_used 25
_cell_measurement_temperature 173.0(10)
_cell_measurement_theta_max 20.0
_cell_measurement_theta_min 19.0
_cell_volume 1328.2(6)
_computing_cell_refinement 'MSC/AFC Diffractometer Control Software'
_computing_data_collection
; MSC/AFC Diffractometer Control Software (Molecular
Structure Corporation, 1991)
;
_computing_data_reduction 'TEXSAN (Molecular Structure Corporation, 1999)'
_computing_molecular_graphics 'ORTEPII (Johnson, 1976)'
_computing_publication_material 'SHELXL97 and PLATON (Spek, 2001)'
_computing_structure_refinement 'SHELXL97 (Sheldrick, 1997)'
_computing_structure_solution 'SIR92 (Altomare et al., 1994)'
_diffrn_ambient_temperature 173.0(10)
_diffrn_measured_fraction_theta_full .999
_diffrn_measured_fraction_theta_max .999
_diffrn_measurement_device_type 'Rigaku AFC-5R diffractometer'
_diffrn_measurement_method '\w--2\q scans'
_diffrn_radiation_monochromator graphite
_diffrn_radiation_source 'Rigaku rotating anode generator'
_diffrn_radiation_type 'Mo K\a'
_diffrn_radiation_wavelength .71069
_diffrn_reflns_av_R_equivalents .0207
_diffrn_reflns_av_sigmaI/netI .0440
_diffrn_reflns_limit_h_max 11
_diffrn_reflns_limit_h_min -11
_diffrn_reflns_limit_k_max 0
_diffrn_reflns_limit_k_min -15
_diffrn_reflns_limit_l_max 17
_diffrn_reflns_limit_l_min -17
_diffrn_reflns_number 6399
_diffrn_reflns_theta_full 27.5
_diffrn_reflns_theta_max 27.5
_diffrn_reflns_theta_min 2.57
_diffrn_standards_decay_% 0
_diffrn_standards_interval_count 150
_diffrn_standards_number 3
_exptl_absorpt_coefficient_mu .384
_exptl_absorpt_correction_T_max .891
_exptl_absorpt_correction_T_min .781
_exptl_absorpt_correction_type psi-scan
_exptl_absorpt_process_details '(North et al., 1968)'
_exptl_crystal_colour yellow
_exptl_crystal_density_diffrn 1.327
_exptl_crystal_density_method 'not measured'
_exptl_crystal_description prism
_exptl_crystal_F_000 560
_exptl_crystal_size_max .48
_exptl_crystal_size_mid .40
_exptl_crystal_size_min .30
_refine_diff_density_max .540
_refine_diff_density_min -.405
_refine_ls_extinction_method none
_refine_ls_goodness_of_fit_ref 1.051
_refine_ls_hydrogen_treatment mixed
_refine_ls_matrix_type full
_refine_ls_number_parameters 319
_refine_ls_number_reflns 6101
_refine_ls_number_restraints 0
_refine_ls_restrained_S_all 1.051
_refine_ls_R_factor_all .0802
_refine_ls_R_factor_gt .0487
_refine_ls_shift/su_max .001
_refine_ls_shift/su_mean .000
_refine_ls_structure_factor_coef Fsqd
_refine_ls_weighting_details 'w=1/[\s^2^(Fo^2^)+(0.0823P)^2^+0.0825P] where P=(Fo^2^+2Fc^2^)/3'
_refine_ls_weighting_scheme calc
_refine_ls_wR_factor_ref .1421
_reflns_number_gt 4424
_reflns_number_total 6101
_reflns_threshold_expression 'I > 2\s(I)'
_cod_data_source_file sk1460.cif
_cod_data_source_block VI
_cod_depositor_comments
;
The following automatic conversions were performed:

'_chemical_melting_point' value '396-397' was changed to '396.5(5)' -
the average value was taken and precision was estimated.

Automatic conversion script
Id: cif_fix_values 1646 2011-03-28 12:23:43Z adriana 

The following automatic conversions were performed:

'_chemical_melting_point' value '396-397' was changed to '396.5(5)' -
the average value was taken and precision was estimated.

Automatic conversion script
Id: cif_fix_values 1715 2011-07-08 13:25:40Z adriana 
;
_cod_database_code 2011997
_cod_database_fobs_code 2011997

loop_
_symmetry_equiv_pos_as_xyz
'x, y, z'
'-x, -y, -z'

loop_
_atom_site_label
_atom_site_fract_x
_atom_site_fract_y
_atom_site_fract_z
_atom_site_U_iso_or_equiv
_atom_site_adp_type
_atom_site_calc_flag
_atom_site_refinement_flags
_atom_site_occupancy
_atom_site_disorder_assembly
_atom_site_disorder_group
_atom_site_type_symbol
S2 1.31149(7) .61456(6) .69359(6) .04615(19) Uani d . 1 . . S
S5 .78907(7) .39220(5) .58055(6) .03978(18) Uani d . 1 . . S
O1 1.02831(18) .60055(13) .67956(16) .0411(4) Uani d . 1 . . O
N4 1.0494(2) .37797(15) .65169(16) .0297(4) Uani d . 1 . . N
H4 1.064(4) .310(3) .634(2) .057(9) Uiso d . 1 . . H
C2 1.1665(3) .54387(19) .68373(19) .0322(5) Uani d . 1 . . C
C3 1.1772(2) .41325(18) .69084(19) .0296(5) Uani d . 1 . . C
C5 .9228(2) .43916(18) .62984(19) .0318(5) Uani d . 1 . . C
C6 .8992(3) .56035(19) .6472(2) .0381(6) Uani d . 1 . . C
H6 .8919 .6136 .5791 .046 Uiso calc R 1 . . H
C7 1.3348(3) .3776(2) .6257(2) .0355(5) Uani d . 1 . . C
H71 1.3472 .4220 .5537 .053 Uiso calc R 1 . . H
H72 1.3354 .2945 .6283 .053 Uiso calc R 1 . . H
H73 1.4225 .3935 .6535 .053 Uiso calc R 1 . . H
C8 1.1591(3) .3487(2) .8052(2) .0429(6) Uani d . 1 . . C
H81 1.1635 .2648 .8109 .064 Uiso calc R 1 . . H
H82 1.0570 .3709 .8457 .064 Uiso calc R 1 . . H
H83 1.2452 .3693 .8320 .064 Uiso calc R 1 . . H
C9 .7450(3) .5789(2) .7248(3) .0504(8) Uani d . 1 . . C
H91 .7367 .6612 .7288 .060 Uiso calc R 1 . . H
H92 .6547 .5646 .6974 .060 Uiso calc R 1 . . H
C10 .7289(3) .5037(2) .8330(2) .0474(7) Uani d . 1 . . C
C11 .6270(3) .4108(2) .8676(3) .0544(8) Uani d . 1 . . C
H11 .5719 .3923 .8217 .065 Uiso calc R 1 . . H
C12 .6056(4) .3452(3) .9691(3) .0633(9) Uani d . 1 . . C
H12 .5350 .2825 .9919 .076 Uiso calc R 1 . . H
C13 .6837(4) .3690(3) 1.0358(3) .0679(10) Uani d . 1 . . C
H13 .6681 .3234 1.1050 .082 Uiso calc R 1 . . H
C14 .7868(4) .4606(3) 1.0026(3) .0729(11) Uani d . 1 . . C
H14 .8426 .4777 1.0488 .088 Uiso calc R 1 . . H
C15 .8079(3) .5266(3) .9026(3) .0617(9) Uani d . 1 . . C
H15 .8783 .5894 .8806 .074 Uiso calc R 1 . . H
S22 .51036(7) -.14157(5) .71819(7) .0507(2) Uani d . 1 . . S
S25 1.14229(6) .11719(5) .57744(5) .03136(15) Uani d . 1 . . S
O21 .80999(16) -.12851(12) .68707(13) .0299(3) Uani d . 1 . . O
N24 .83142(19) .10772(15) .62064(14) .0252(4) Uani d . 1 . . N
H24 .838(3) .186(2) .598(2) .039(7) Uiso d . 1 . . H
C22 .6729(2) -.06953(18) .68532(18) .0283(4) Uani d . 1 . . C
C23 .6698(2) .06227(17) .65390(16) .0246(4) Uani d . 1 . . C
C25 .9671(2) .05103(18) .62203(16) .0246(4) Uani d . 1 . . C
C26 .9652(2) -.07851(18) .66533(18) .0278(4) Uani d . 1 . . C
H26 1.0381 -.1152 .6126 .033 Uiso calc R 1 . . H
C27 .5915(3) .10592(19) .56134(18) .0303(5) Uani d . 1 . . C
H271 .5911 .1910 .5416 .045 Uiso calc R 1 . . H
H272 .4823 .0796 .5806 .045 Uiso calc R 1 . . H
H273 .6511 .0751 .5027 .045 Uiso calc R 1 . . H
C28 .5812(3) .11054(19) .74677(17) .0302(5) Uani d . 1 . . C
H281 .4702 .0881 .7657 .045 Uiso calc R 1 . . H
H282 .5862 .1954 .7283 .045 Uiso calc R 1 . . H
H283 .6306 .0789 .8057 .045 Uiso calc R 1 . . H
C29 1.0253(3) -.11551(19) .76561(18) .0310(5) Uani d . 1 . . C
H291 1.0276 -.2013 .7880 .037 Uiso calc R 1 . . H
H292 1.1352 -.0895 .7517 .037 Uiso calc R 1 . . H
C30 .9237(3) -.06613(19) .85260(17) .0295(5) Uani d . 1 . . C
C31 .9515(3) .0432(2) .86368(18) .0340(5) Uani d . 1 . . C
H31 1.0376 .0862 .8173 .041 Uiso calc R 1 . . H
C32 .8556(3) .0904(2) .94128(19) .0393(5) Uani d . 1 . . C
H32 .8760 .1652 .9475 .047 Uiso calc R 1 . . H
C33 .7303(3) .0285(2) 1.00955(19) .0388(5) Uani d . 1 . . C
H33 .6640 .0609 1.0624 .047 Uiso calc R 1 . . H
C34 .7020(3) -.0810(2) 1.00048(19) .0401(6) Uani d . 1 . . C
H34 .6169 -.1241 1.0479 .048 Uiso calc R 1 . . H
C35 .7973(3) -.1280(2) .92259(19) .0356(5) Uani d . 1 . . C
H35 .7765 -.2028 .9168 .043 Uiso calc R 1 . . H

loop_
_atom_site_aniso_label
_atom_site_aniso_U_11
_atom_site_aniso_U_22
_atom_site_aniso_U_33
_atom_site_aniso_U_12
_atom_site_aniso_U_13
_atom_site_aniso_U_23
S2 .0322(3) .0366(3) .0781(5) -.0035(3) -.0174(3) -.0235(3)
S5 .0270(3) .0261(3) .0668(4) -.0026(2) -.0219(3) -.0006(3)
O1 .0221(7) .0232(8) .0799(13) .0028(6) -.0092(8) -.0189(8)
N4 .0234(9) .0205(8) .0481(11) .0019(7) -.0135(8) -.0090(8)
C2 .0234(10) .0277(11) .0460(13) .0001(8) -.0065(9) -.0110(10)
C3 .0228(10) .0238(10) .0456(13) .0021(8) -.0126(9) -.0108(9)
C5 .0189(10) .0218(10) .0509(14) -.0010(8) -.0090(9) -.0007(9)
C6 .0209(10) .0210(10) .0709(17) .0007(8) -.0136(11) -.0051(10)
C7 .0224(10) .0320(11) .0557(15) .0054(9) -.0137(10) -.0140(11)
C8 .0488(15) .0337(12) .0492(15) -.0037(11) -.0192(12) -.0063(11)
C9 .0236(11) .0232(11) .098(2) .0060(9) -.0030(13) -.0142(13)
C10 .0250(11) .0292(12) .084(2) .0027(9) .0073(12) -.0268(13)
C11 .0348(14) .0382(14) .090(2) -.0054(11) -.0092(14) -.0185(15)
C12 .0495(17) .0443(16) .092(3) -.0110(14) .0005(17) -.0217(17)
C13 .065(2) .061(2) .073(2) -.0064(17) .0126(17) -.0337(18)
C14 .064(2) .086(3) .076(2) -.0168(19) .0122(18) -.054(2)
C15 .0458(16) .0567(18) .085(2) -.0176(14) .0164(16) -.0460(18)
S22 .0257(3) .0275(3) .0941(6) -.0038(2) -.0092(3) -.0085(3)
S25 .0180(2) .0334(3) .0425(3) -.0014(2) -.0002(2) -.0147(2)
O21 .0208(7) .0213(7) .0493(9) .0018(6) -.0092(7) -.0110(6)
N24 .0186(8) .0228(9) .0340(10) -.0014(7) -.0042(7) -.0077(7)
C22 .0200(9) .0234(10) .0427(12) .0025(8) -.0063(9) -.0117(9)
C23 .0160(9) .0231(10) .0341(11) .0008(7) -.0032(8) -.0086(8)
C25 .0201(9) .0279(10) .0277(10) .0015(8) -.0027(8) -.0133(8)
C26 .0160(9) .0274(10) .0419(12) .0043(8) -.0044(8) -.0154(9)
C27 .0246(10) .0324(11) .0355(12) .0038(8) -.0079(9) -.0113(9)
C28 .0281(11) .0288(11) .0321(11) .0035(9) -.0028(9) -.0094(9)
C29 .0247(10) .0265(10) .0422(13) .0065(8) -.0088(9) -.0099(9)
C30 .0246(10) .0307(11) .0338(12) .0053(8) -.0104(9) -.0072(9)
C31 .0313(12) .0359(12) .0353(12) -.0018(9) -.0101(10) -.0065(10)
C32 .0421(13) .0390(13) .0411(13) .0007(11) -.0126(11) -.0148(11)
C33 .0395(13) .0455(14) .0319(12) .0045(11) -.0071(10) -.0130(11)
C34 .0346(12) .0462(14) .0343(13) -.0032(11) -.0025(10) -.0042(11)
C35 .0324(12) .0310(11) .0416(13) -.0002(9) -.0084(10) -.0053(10)

loop_
_atom_type_symbol
_atom_type_description
_atom_type_scat_dispersion_real
_atom_type_scat_dispersion_imag
_atom_type_scat_source
C C .0033 .0016
; International Tables for Crystallography (1992).
Vol. C, Tables 4.2.6.8 and 6.1.1.4
;
H H .0000 .0000
; International Tables for Crystallography (1992).
Vol. C, Tables 4.2.6.8 and 6.1.1.4
;
N N .0061 .0033
; International Tables for Crystallography (1992).
Vol. C, Tables 4.2.6.8 and 6.1.1.4
;
O O .0106 .0060
; International Tables for Crystallography (1992).
Vol. C, Tables 4.2.6.8 and 6.1.1.4
;
S S .1246 .1234
; International Tables for Crystallography (1992).
Vol. C, Tables 4.2.6.8 and 6.1.1.4
;

loop_
_geom_angle_atom_site_label_1
_geom_angle_atom_site_label_2
_geom_angle_atom_site_label_3
_geom_angle
_geom_angle_publ_flag
C2 O1 C6 124.91(18) yes
C5 N4 C3 128.14(19) yes
C5 N4 H4 115(2) ?
C3 N4 H4 117(2) ?
O1 C2 C3 119.02(19) ?
O1 C2 S2 117.96(17) ?
C3 C2 S2 122.68(16) ?
N4 C3 C2 110.90(17) ?
N4 C3 C7 107.16(18) ?
C2 C3 C7 111.39(18) ?
N4 C3 C8 108.33(18) ?
C2 C3 C8 108.7(2) ?
C7 C3 C8 110.28(19) ?
N4 C5 C6 118.2(2) ?
N4 C5 S5 124.03(18) ?
C6 C5 S5 117.72(16) ?
O1 C6 C5 114.97(18) ?
O1 C6 C9 107.5(2) ?
C5 C6 C9 113.86(19) ?
O1 C6 H6 106.6 ?
C5 C6 H6 106.6 ?
C9 C6 H6 106.6 ?
C3 C7 H71 109.5 ?
C3 C7 H72 109.5 ?
H71 C7 H72 109.5 ?
C3 C7 H73 109.5 ?
H71 C7 H73 109.5 ?
H72 C7 H73 109.5 ?
C3 C8 H81 109.5 ?
C3 C8 H82 109.5 ?
H81 C8 H82 109.5 ?
C3 C8 H83 109.5 ?
H81 C8 H83 109.5 ?
H82 C8 H83 109.5 ?
C10 C9 C6 115.5(2) ?
C10 C9 H91 108.4 ?
C6 C9 H91 108.4 ?
C10 C9 H92 108.4 ?
C6 C9 H92 108.4 ?
H91 C9 H92 107.5 ?
C15 C10 C11 117.8(3) ?
C15 C10 C9 122.0(2) ?
C11 C10 C9 120.2(3) ?
C12 C11 C10 120.3(3) ?
C12 C11 H11 119.9 ?
C10 C11 H11 119.9 ?
C13 C12 C11 121.1(3) ?
C13 C12 H12 119.5 ?
C11 C12 H12 119.5 ?
C12 C13 C14 119.5(4) ?
C12 C13 H13 120.2 ?
C14 C13 H13 120.2 ?
C15 C14 C13 119.8(4) ?
C15 C14 H14 120.1 ?
C13 C14 H14 120.1 ?
C14 C15 C10 121.5(3) ?
C14 C15 H15 119.2 ?
C10 C15 H15 119.2 ?
C22 O21 C26 126.03(16) yes
C25 N24 C23 128.93(18) yes
C25 N24 H24 115.1(17) ?
C23 N24 H24 115.9(17) ?
O21 C22 C23 120.13(18) ?
O21 C22 S22 118.61(15) ?
C23 C22 S22 121.26(15) ?
N24 C23 C22 111.51(16) ?
N24 C23 C28 108.02(17) ?
C22 C23 C28 109.37(18) ?
N24 C23 C27 106.60(17) ?
C22 C23 C27 110.35(18) ?
C28 C23 C27 110.96(17) ?
N24 C25 C26 118.26(18) ?
N24 C25 S25 122.55(16) ?
C26 C25 S25 119.19(15) ?
O21 C26 C25 114.31(16) ?
O21 C26 C29 106.92(17) ?
C25 C26 C29 112.68(17) ?
O21 C26 H26 107.5 ?
C25 C26 H26 107.5 ?
C29 C26 H26 107.5 ?
C23 C27 H271 109.5 ?
C23 C27 H272 109.5 ?
H271 C27 H272 109.5 ?
C23 C27 H273 109.5 ?
H271 C27 H273 109.5 ?
H272 C27 H273 109.5 ?
C23 C28 H281 109.5 ?
C23 C28 H282 109.5 ?
H281 C28 H282 109.5 ?
C23 C28 H283 109.5 ?
H281 C28 H283 109.5 ?
H282 C28 H283 109.5 ?
C30 C29 C26 112.80(17) ?
C30 C29 H291 109.0 ?
C26 C29 H291 109.0 ?
C30 C29 H292 109.0 ?
C26 C29 H292 109.0 ?
H291 C29 H292 107.8 ?
C31 C30 C35 118.2(2) ?
C31 C30 C29 120.9(2) ?
C35 C30 C29 120.8(2) ?
C32 C31 C30 121.1(2) ?
C32 C31 H31 119.4 ?
C30 C31 H31 119.4 ?
C33 C32 C31 120.0(2) ?
C33 C32 H32 120.0 ?
C31 C32 H32 120.0 ?
C32 C33 C34 119.7(2) ?
C32 C33 H33 120.2 ?
C34 C33 H33 120.2 ?
C33 C34 C35 120.4(2) ?
C33 C34 H34 119.8 ?
C35 C34 H34 119.8 ?
C34 C35 C30 120.6(2) ?
C34 C35 H35 119.7 ?
C30 C35 H35 119.7 ?

loop_
_geom_bond_atom_site_label_1
_geom_bond_atom_site_label_2
_geom_bond_site_symmetry_2
_geom_bond_distance
_geom_bond_publ_flag
S2 C2 . 1.624(2) yes
S5 C5 . 1.670(2) yes
O1 C2 . 1.331(3) yes
O1 C6 . 1.455(3) yes
N4 C5 . 1.319(3) yes
N4 C3 . 1.473(3) yes
N4 H4 . .89(3) ?
C2 C3 . 1.529(3) ?
C3 C7 . 1.534(3) ?
C3 C8 . 1.538(3) ?
C5 C6 . 1.507(3) ?
C6 C9 . 1.534(3) ?
C6 H6 . 1.0000 ?
C7 H71 . .9800 ?
C7 H72 . .9800 ?
C7 H73 . .9800 ?
C8 H81 . .9800 ?
C8 H82 . .9800 ?
C8 H83 . .9800 ?
C9 C10 . 1.508(4) ?
C9 H91 . .9900 ?
C9 H92 . .9900 ?
C10 C15 . 1.386(4) ?
C10 C11 . 1.393(3) ?
C11 C12 . 1.389(5) ?
C11 H11 . .9500 ?
C12 C13 . 1.352(5) ?
C12 H12 . .9500 ?
C13 C14 . 1.389(5) ?
C13 H13 . .9500 ?
C14 C15 . 1.375(5) ?
C14 H14 . .9500 ?
C15 H15 . .9500 ?
S22 C22 . 1.628(2) yes
S25 C25 . 1.685(2) yes
O21 C22 . 1.331(2) yes
O21 C26 . 1.458(2) yes
N24 C25 . 1.308(3) yes
N24 C23 . 1.476(2) yes
N24 H24 . .91(3) ?
C22 C23 . 1.519(3) ?
C23 C28 . 1.533(3) ?
C23 C27 . 1.534(3) ?
C25 C26 . 1.507(3) ?
C26 C29 . 1.531(3) ?
C26 H26 . 1.0000 ?
C27 H271 . .9800 ?
C27 H272 . .9800 ?
C27 H273 . .9800 ?
C28 H281 . .9800 ?
C28 H282 . .9800 ?
C28 H283 . .9800 ?
C29 C30 . 1.514(3) ?
C29 H291 . .9900 ?
C29 H292 . .9900 ?
C30 C31 . 1.394(3) ?
C30 C35 . 1.398(3) ?
C31 C32 . 1.388(3) ?
C31 H31 . .9500 ?
C32 C33 . 1.383(3) ?
C32 H32 . .9500 ?
C33 C34 . 1.387(4) ?
C33 H33 . .9500 ?
C34 C35 . 1.387(3) ?
C34 H34 . .9500 ?
C35 H35 . .9500 ?

loop_
_geom_hbond_atom_site_label_D
_geom_hbond_atom_site_label_H
_geom_hbond_atom_site_label_A
_geom_hbond_distance_DH
_geom_hbond_distance_HA
_geom_hbond_distance_DA
_geom_hbond_angle_DHA
_geom_hbond_publ_flag
N4 H4 S25 .89(3) 2.58(3) 3.469(2) 173(3) yes
N24 H24 S5 .91(3) 2.42(3) 3.293(2) 163(2) yes

loop_
_geom_torsion_atom_site_label_1
_geom_torsion_atom_site_label_2
_geom_torsion_atom_site_label_3
_geom_torsion_atom_site_label_4
_geom_torsion
C6 O1 C2 C3 -21.4(4)
C6 O1 C2 S2 165.11(19)
C5 N4 C3 C2 -11.8(3)
C5 N4 C3 C7 -133.6(2)
C5 N4 C3 C8 107.4(3)
O1 C2 C3 N4 22.2(3)
S2 C2 C3 N4 -164.59(17)
O1 C2 C3 C7 141.5(2)
S2 C2 C3 C7 -45.3(3)
O1 C2 C3 C8 -96.8(3)
S2 C2 C3 C8 76.4(2)
C3 N4 C5 C6 -1.0(4)
C3 N4 C5 S5 177.11(19)
C2 O1 C6 C5 7.2(4)
C2 O1 C6 C9 135.2(2)
N4 C5 C6 O1 4.6(3)
S5 C5 C6 O1 -173.61(17)
N4 C5 C6 C9 -120.1(3)
S5 C5 C6 C9 61.7(3)
O1 C6 C9 C10 -67.7(3)
C5 C6 C9 C10 60.9(3)
C6 C9 C10 C15 77.1(3)
C6 C9 C10 C11 -105.8(3)
C15 C10 C11 C12 .7(4)
C9 C10 C11 C12 -176.6(3)
C10 C11 C12 C13 -.6(5)
C11 C12 C13 C14 .1(5)
C12 C13 C14 C15 .4(5)
C13 C14 C15 C10 -.3(5)
C11 C10 C15 C14 -.2(4)
C9 C10 C15 C14 177.0(3)
C26 O21 C22 C23 2.9(3)
C26 O21 C22 S22 -176.68(16)
C25 N24 C23 C22 -4.9(3)
C25 N24 C23 C28 115.3(2)
C25 N24 C23 C27 -125.4(2)
O21 C22 C23 N24 4.4(3)
S22 C22 C23 N24 -176.09(16)
O21 C22 C23 C28 -115.0(2)
S22 C22 C23 C28 64.5(2)
O21 C22 C23 C27 122.6(2)
S22 C22 C23 C27 -57.8(2)
C23 N24 C25 C26 -1.8(3)
C23 N24 C25 S25 178.19(16)
C22 O21 C26 C25 -9.6(3)
C22 O21 C26 C29 115.9(2)
N24 C25 C26 O21 8.7(3)
S25 C25 C26 O21 -171.28(14)
N24 C25 C26 C29 -113.6(2)
S25 C25 C26 C29 66.4(2)
O21 C26 C29 C30 -64.3(2)
C25 C26 C29 C30 62.1(2)
C26 C29 C30 C31 -86.9(3)
C26 C29 C30 C35 91.7(2)
C35 C30 C31 C32 -.7(3)
C29 C30 C31 C32 178.0(2)
C30 C31 C32 C33 .3(4)
C31 C32 C33 C34 .5(4)
C32 C33 C34 C35 -.8(4)
C33 C34 C35 C30 .4(4)
C31 C30 C35 C34 .3(3)
C29 C30 C35 C34 -178.3(2)
